data_7715156
loop_
_publ_author_name
'Keypour, Hassan'
'Zeynali, Hamid'
'Fatemikia, Hojatollah'
'Ranjbar, Nika'
'Karamian, Roya'
'Rezaei, Mohammad Taher'
'Gable, Robert William'

_publ_section_title
;
 Anticancer, antioxidant, and antimicrobial studies and molecular docking
 of a new hexanuclear Zn(II) complex, together with its X-ray crystal
 analysis.
;
_journal_issue 10
_journal_name_full 'Dalton transactions (Cambridge, England : 2003)'
_journal_page_first 4512
_journal_page_last 4525
_journal_paper_doi 10.1039/d3dt03327a
_journal_volume 53
_journal_year 2024
_chemical_formula_moiety 'C24 H66 N12 O6 Zn6, 6(Cl O4), 3[CH4O], 7[H2O]'
_chemical_formula_sum 'C27 H92 Cl6 N12 O40 Zn6'
_chemical_formula_weight 1830.04
_space_group_crystal_system orthorhombic
_space_group_IT_number 62
_space_group_name_Hall '-P 2ac 2n'
_space_group_name_H-M_alt 'P n m a'
_atom_sites_solution_hydrogens geom
_atom_sites_solution_primary dual
_audit_creation_date 2021-04-12
_audit_creation_method
;
Olex2 1.3
(compiled 2020.11.12 svn.r5f609507 for OlexSys, GUI svn.r6272)
;
_audit_update_record
;
2022-02-03 deposited with the CCDC.	2024-01-31 downloaded from the CCDC.
;
_cell_angle_alpha 90
_cell_angle_beta 90
_cell_angle_gamma 90
_cell_formula_units_Z 4
_cell_length_a 24.258(5)
_cell_length_b 14.863(3)
_cell_length_c 18.414(4)
_cell_measurement_reflns_used 1848
_cell_measurement_temperature 100.0(2)
_cell_measurement_theta_max 25.98
_cell_measurement_theta_min 1.37
_cell_volume 6639(2)
_computing_cell_refinement 'XDS (Kabsch, 2010)'
_computing_data_collection 'AS QEGUI'
_computing_data_reduction 'XDS (Kabsch, 2010)'
_computing_molecular_graphics 'Olex2 1.3 (Dolomanov et al., 2009)'
_computing_publication_material 'Olex2 1.3 (Dolomanov et al., 2009)'
_computing_structure_refinement 'SHELXL 2018/3 (Sheldrick, 2015)'
_computing_structure_solution 'SHELXT 2018/2 (Sheldrick, 2018)'
_diffrn_ambient_temperature 100.0(2)
_diffrn_detector_area_resol_mean 13.3
_diffrn_measured_fraction_theta_full 0.989
_diffrn_measured_fraction_theta_max 0.855
_diffrn_measurement_device synchrotron
_diffrn_measurement_device_type 'MX2 beamline Australian Synchrotron'
_diffrn_measurement_method 'Omega Scan'
_diffrn_radiation_monochromator 'Silicon Double Crystal'
_diffrn_radiation_type Synchrotron
_diffrn_radiation_wavelength 0.71076
_diffrn_reflns_av_R_equivalents 0.0498
_diffrn_reflns_av_unetI/netI 0.0276
_diffrn_reflns_Laue_measured_fraction_full 0.989
_diffrn_reflns_Laue_measured_fraction_max 0.855
_diffrn_reflns_limit_h_max 36
_diffrn_reflns_limit_h_min -36
_diffrn_reflns_limit_k_max 21
_diffrn_reflns_limit_k_min -21
_diffrn_reflns_limit_l_max 24
_diffrn_reflns_limit_l_min -24
_diffrn_reflns_number 114292
_diffrn_reflns_point_group_measured_fraction_full 0.989
_diffrn_reflns_point_group_measured_fraction_max 0.855
_diffrn_reflns_theta_full 25.243
_diffrn_reflns_theta_max 32.168
_diffrn_reflns_theta_min 1.388
_diffrn_source 'MX2 Beamline Australian Synchrotron'
_diffrn_standards_number 0
_exptl_absorpt_coefficient_mu 2.478
_exptl_absorpt_correction_T_max 0.7464
_exptl_absorpt_correction_T_min 0.4096
_exptl_absorpt_correction_type multi-scan
_exptl_absorpt_process_details 'XDS (Kabsch, 2010)'
_exptl_crystal_colour 'light orange'
_exptl_crystal_colour_modifier light
_exptl_crystal_colour_primary orange
_exptl_crystal_density_diffrn 1.831
_exptl_crystal_description needle
_exptl_crystal_F_000 3760
_exptl_crystal_recrystallization_method 'crystallized by by vapour diffusion of ether into an acetonitrile/methanol'
_exptl_crystal_size_max 0.1
_exptl_crystal_size_mid 0.05
_exptl_crystal_size_min 0.05
_refine_diff_density_max 2.035
_refine_diff_density_min -0.801
_refine_diff_density_rms 0.157
_refine_ls_extinction_method none
_refine_ls_goodness_of_fit_ref 1.098
_refine_ls_hydrogen_treatment constr
_refine_ls_matrix_type full
_refine_ls_number_parameters 444
_refine_ls_number_reflns 10335
_refine_ls_number_restraints 92
_refine_ls_restrained_S_all 41.057
_refine_ls_R_factor_all 0.0753
_refine_ls_R_factor_gt 0.0663
_refine_ls_shift/su_max 0.002
_refine_ls_shift/su_mean 0.000
_refine_ls_structure_factor_coef Fsqd
_refine_ls_weighting_details 'w=1/[\s^2^(Fo^2^)+(0.1529P)^2^+1.2490P] where P=(Fo^2^+2Fc^2^)/3'
_refine_ls_weighting_scheme calc
_refine_ls_wR_factor_gt 0.2093
_refine_ls_wR_factor_ref 0.2203
_reflns_Friedel_coverage 0.000
_reflns_number_gt 8125
_reflns_number_total 10335
_reflns_threshold_expression 'I > 2\s(I)'
_cod_data_source_file d3dt03327a1.cif
_cod_data_source_block rwg2021_z1-rl
_cod_depositor_comments 'Adding full bibliography for 7715156.cif.'
_cod_database_code 7715156
_shelx_shelxl_version_number 2018/3
_shelx_space_group_comment
;
The symmetry employed for this shelxl refinement is uniquely defined
by the following loop, which should always be used as a source of
symmetry information in preference to the above space-group names.
They are only intended as comments.
;
_shelx_estimated_absorpt_t_max 0.886
_shelx_estimated_absorpt_t_min 0.790
_diffrn_measurement_detector_type 'Dectris Eiger 16M'
_olex2_refinement_description
;
1. Fixed Uiso
 At 1.2 times of:
  All C(H,H) groups, All N(H,H) groups, All N(H,H,H,H) groups, All O(H) groups
2. Restrained distances
 N3-C7 = N4-C8 = N3-C7A = N4-C8A = N7-C13 = N8-C14 = N5-C9 = N6-C10
 1.49 with sigma of 0.001
 Cl1-O5 = Cl1-O6 = Cl1-O7 = Cl1-O8
 1.42 with sigma of 0.0001
 C7-C8 = C7A-C8A = C13-C14 = C9-C10
 1.5 with sigma of 0.001
 O5-O6 = O5-O7 = O5-O8 = O6-O7 = O6-O8 = O7-O8
 2.36 with sigma of 0.0001
 Cl1A-O5A = Cl1A-O6A = Cl1A-O7A = Cl1A-O8A
 1.42 with sigma of 0.0001
 O5A-O6A = O5A-O7A = O5A-O8A = O6A-O7A = O6A-O8A = O7A-O8A
 2.36 with sigma of 0.0001
3. Uiso/Uaniso restraints and constraints
Cl1 \\sim Cl1A: within 2A with sigma of 0.005 and sigma for terminal atoms of
0.01 within 2A
O5 \\sim O5A \\sim O6 \\sim O6A \\sim O7 \\sim O7A \\sim O8 \\sim O8A: within
2A with sigma of 0.005 and sigma for terminal atoms of 0.01 within 2A
Uanis(C7) = Uanis(C7A)
Uanis(C8) = Uanis(C8A)
Uanis(C7A) = Uanis(C7) = Uanis(C8A) = Uanis(C8)
4. Others
 Sof(H4BC)=Sof(H4BD)=Sof(C7A)=Sof(H7AA)=Sof(H7AB)=Sof(C8A)=Sof(H8AA)=Sof(H8AB)=
 1-FVAR(1)
 Sof(H4AA)=Sof(H4AB)=Sof(C7)=Sof(H7A)=Sof(H7B)=Sof(C8)=Sof(H8A)=Sof(H8B)=FVAR(1)
 Sof(Cl1A)=Sof(O5A)=Sof(O6A)=Sof(O8A)=Sof(O7A)=1-FVAR(2)
 Sof(Cl1)=Sof(O5)=Sof(O6)=Sof(O8)=Sof(O7)=FVAR(2)
 Fixed Sof: N5(0.5) H5C(0.5) H5D(0.5) C9(0.5) H9A(0.5) H9B(0.5) C10(0.5)
 H10A(0.5) H10B(0.5) N8(0.5) H8C(0.5) H8D(0.5) C13(0.5) H13A(0.5) H13B(0.5)
 C14(0.5) H14A(0.5) H14B(0.5)
5.a Secondary CH2 refined with riding coordinates:
 N1(H1A,H1B), N4(H4AA,H4AB), N4(H4BC,H4BD), C1(H1C,H1D), C2(H2A,H2B), C3(H3A,
 H3B), C4(H4A,H4B), C5(H5A,H5B), C6(H6A,H6B), C7(H7A,H7B), C8(H8A,H8B),
 C7A(H7AA,H7AB), C8A(H8AA,H8AB), N5(H5C,H5D), C9(H9A,H9B), C10(H10A,H10B),
 C11(H11A,H11B), C12(H12A,H12B), N8(H8C,H8D), C13(H13A,H13B), C14(H14A,H14B)
5.b Aromatic/amide H refined with riding coordinates:
 O1(H1), O2(H2), O3(H3), O4(H4)
;
_smtbx_masks_void_probe_radius 1.2
_smtbx_masks_void_truncation_radius 1.2
_olex2_submission_special_instructions 'No special instructions were received'

loop_
_space_group_symop_operation_xyz
'x, y, z'
'-x+1/2, -y, z+1/2'
'-x, y+1/2, -z'
'x+1/2, -y+1/2, -z+1/2'
'-x, -y, -z'
'x-1/2, y, -z-1/2'
'x, -y-1/2, z'
'-x-1/2, y-1/2, z-1/2'

loop_
_atom_site_label
_atom_site_type_symbol
_atom_site_fract_x
_atom_site_fract_y
_atom_site_fract_z
_atom_site_U_iso_or_equiv
_atom_site_adp_type
_atom_site_occupancy
_atom_site_site_symmetry_order
_atom_site_calc_flag
_atom_site_refinement_flags_posn
_atom_site_refinement_flags_adp
_atom_site_refinement_flags_occupancy
_atom_site_disorder_assembly
_atom_site_disorder_group
Zn1 Zn 0.50694(2) 0.63673(2) 0.69141(2) 0.04421(13) Uani 1 1 d . . . . .
Zn2 Zn 0.73229(2) 0.63425(3) 0.70725(2) 0.05375(14) Uani 1 1 d . . . . .
Zn3 Zn 0.51443(2) 0.750000 0.84815(3) 0.04555(15) Uani 1 2 d S T P . .
Zn4 Zn 0.73408(2) 0.750000 0.86398(3) 0.04524(15) Uani 1 2 d S T P . .
O1 O 0.52479(13) 0.750000 0.64704(17) 0.0452(6) Uani 1 2 d S T P . .
H1 H 0.543128 0.750000 0.601461 0.054 Uiso 1 2 calc R U P . .
O2 O 0.72671(16) 0.750000 0.6645(2) 0.0634(9) Uani 1 2 d S T P . .
H2 H 0.720075 0.750000 0.613670 0.076 Uiso 1 2 calc R U P . .
O3 O 0.71546(10) 0.64528(17) 0.80854(12) 0.0507(5) Uani 1 1 d . . . . .
H3 H 0.697177 0.596933 0.832179 0.061 Uiso 1 1 calc R U . . .
O4 O 0.53017(10) 0.64443(15) 0.79060(12) 0.0488(5) Uani 1 1 d . . . . .
H4 H 0.549702 0.595648 0.811800 0.059 Uiso 1 1 calc R U . . .
N1 N 0.43809(12) 0.5635(2) 0.6729(2) 0.0613(8) Uani 1 1 d . . . . .
H1A H 0.416509 0.562544 0.713300 0.074 Uiso 1 1 calc R U . . .
H1B H 0.418366 0.587962 0.635796 0.074 Uiso 1 1 calc R U . . .
N2 N 0.54990(11) 0.5295(2) 0.63599(18) 0.0568(7) Uani 1 1 d . . . . .
N3 N 0.66957(10) 0.5541(2) 0.65860(16) 0.0570(7) Uani 1 1 d D . . . .
N4 N 0.78656(11) 0.5453(2) 0.66817(19) 0.0663(8) Uani 1 1 d D . . . .
H4AA H 0.800937 0.564514 0.625237 0.080 Uiso 0.651(8) 1 calc R U P A 1
H4AB H 0.814554 0.536080 0.700219 0.080 Uiso 0.651(8) 1 calc R U P A 1
H4BC H 0.817601 0.573637 0.652450 0.080 Uiso 0.349(8) 1 calc R U P A 2
H4BD H 0.796053 0.504590 0.702903 0.080 Uiso 0.349(8) 1 calc R U P A 2
N6 N 0.57396(13) 0.750000 0.93369(17) 0.0454(7) Uani 1 2 d DS T P B .
N7 N 0.69331(14) 0.750000 0.9664(2) 0.0656(12) Uani 1 2 d DS T P C .
C1 C 0.45575(16) 0.4708(3) 0.6538(3) 0.0717(11) Uani 1 1 d . . . . .
H1C H 0.467473 0.437952 0.697973 0.086 Uiso 1 1 calc R U . . .
H1D H 0.424922 0.437479 0.631074 0.086 Uiso 1 1 calc R U . . .
C2 C 0.50227(15) 0.4788(3) 0.6024(3) 0.0735(12) Uani 1 1 d . . . . .
H2A H 0.489778 0.510650 0.558187 0.088 Uiso 1 1 calc R U . . .
H2B H 0.514727 0.417942 0.587991 0.088 Uiso 1 1 calc R U . . .
C3 C 0.58665(15) 0.5600(3) 0.5763(2) 0.0640(9) Uani 1 1 d . . . . .
H3A H 0.566152 0.600957 0.543573 0.077 Uiso 1 1 calc R U . . .
H3B H 0.598991 0.507458 0.547513 0.077 Uiso 1 1 calc R U . . .
C4 C 0.63638(14) 0.6085(3) 0.6073(2) 0.0598(8) Uani 1 1 d . . . . .
H4A H 0.660368 0.627799 0.566693 0.072 Uiso 1 1 calc R U . . .
H4B H 0.623575 0.663442 0.632664 0.072 Uiso 1 1 calc R U . . .
C5 C 0.58159(15) 0.4703(3) 0.6843(3) 0.0623(9) Uani 1 1 d . . . . .
H5A H 0.593906 0.416689 0.656854 0.075 Uiso 1 1 calc R U . . .
H5B H 0.557658 0.449706 0.724506 0.075 Uiso 1 1 calc R U . . .
C6 C 0.63165(13) 0.5187(3) 0.7154(2) 0.0545(7) Uani 1 1 d . . . . .
H6A H 0.618910 0.569380 0.746049 0.065 Uiso 1 1 calc R U . . .
H6B H 0.652247 0.476554 0.746996 0.065 Uiso 1 1 calc R U . . .
C7 C 0.7020(3) 0.4858(5) 0.6175(4) 0.0730(11) Uani 0.651(8) 1 d D . P A 1
H7A H 0.711667 0.510009 0.569108 0.088 Uiso 0.651(8) 1 calc R U P A 1
H7B H 0.679281 0.431097 0.610328 0.088 Uiso 0.651(8) 1 calc R U P A 1
C8 C 0.7536(2) 0.4617(3) 0.6579(4) 0.0730(11) Uani 0.651(8) 1 d D . P A 1
H8A H 0.744205 0.435153 0.705641 0.088 Uiso 0.651(8) 1 calc R U P A 1
H8B H 0.775126 0.416942 0.629938 0.088 Uiso 0.651(8) 1 calc R U P A 1
C7A C 0.6993(4) 0.4770(7) 0.6248(9) 0.0730(11) Uani 0.349(8) 1 d D . P A 2
H7AA H 0.679797 0.458695 0.579933 0.088 Uiso 0.349(8) 1 calc R U P A 2
H7AB H 0.698844 0.425275 0.658674 0.088 Uiso 0.349(8) 1 calc R U P A 2
C8A C 0.7579(4) 0.5001(9) 0.6066(5) 0.0730(11) Uani 0.349(8) 1 d D . P A 2
H8AA H 0.777983 0.444346 0.593749 0.088 Uiso 0.349(8) 1 calc R U P A 2
H8AB H 0.758417 0.540235 0.563701 0.088 Uiso 0.349(8) 1 calc R U P A 2
N5 N 0.45710(19) 0.7305(7) 0.9271(3) 0.061(3) Uani 0.5 1 d D . P B -1
H5C H 0.439250 0.782784 0.937365 0.073 Uiso 0.5 1 calc R U P B -1
H5D H 0.431849 0.688756 0.912879 0.073 Uiso 0.5 1 calc R U P B -1
C9 C 0.4884(2) 0.6981(5) 0.9917(3) 0.0572(16) Uani 0.5 1 d D . P B -1
H9A H 0.498198 0.633959 0.985184 0.069 Uiso 0.5 1 calc R U P B -1
H9B H 0.465120 0.703399 1.035648 0.069 Uiso 0.5 1 calc R U P B -1
C10 C 0.5398(2) 0.7530(9) 1.0009(2) 0.0544(14) Uani 0.5 1 d D . P B -1
H10A H 0.529703 0.816177 1.011760 0.065 Uiso 0.5 1 calc R U P B -1
H10B H 0.561364 0.729427 1.042302 0.065 Uiso 0.5 1 calc R U P B -1
C11 C 0.60981(13) 0.6693(2) 0.92665(18) 0.0503(6) Uani 1 1 d . . . . .
H11A H 0.623745 0.665770 0.876204 0.060 Uiso 1 1 calc R U . B .
H11B H 0.587415 0.614796 0.935864 0.060 Uiso 1 1 calc R U . . .
C12 C 0.65800(14) 0.6699(4) 0.9779(2) 0.0690(11) Uani 1 1 d . . . . .
H12A H 0.644328 0.669759 1.028597 0.083 Uiso 1 1 calc R U . C .
H12B H 0.680176 0.614771 0.970579 0.083 Uiso 1 1 calc R U . . .
N8 N 0.80469(18) 0.7426(19) 0.9210(2) 0.052(2) Uani 0.5 1 d D . P C -1
H8C H 0.827426 0.699971 0.902095 0.062 Uiso 0.5 1 calc R U P C -1
H8D H 0.822525 0.796504 0.920731 0.062 Uiso 0.5 1 calc R U P C -1
C13 C 0.73904(16) 0.7754(4) 1.0164(3) 0.0522(17) Uani 0.5 1 d D . P C -1
H13A H 0.728267 0.764320 1.067485 0.063 Uiso 0.5 1 calc R U P C -1
H13B H 0.748205 0.839957 1.010835 0.063 Uiso 0.5 1 calc R U P C -1
C14 C 0.7875(2) 0.7181(4) 0.9961(3) 0.0507(13) Uani 0.5 1 d D . P C -1
H14A H 0.818309 0.728528 1.030446 0.061 Uiso 0.5 1 calc R U P C -1
H14B H 0.777315 0.653636 0.998246 0.061 Uiso 0.5 1 calc R U P C -1
Cl2 Cl 0.80186(4) 0.47113(6) 0.89362(5) 0.0600(2) Uani 1 1 d . . . . .
O9 O 0.74532(15) 0.4966(3) 0.9007(3) 0.1121(16) Uani 1 1 d . . . . .
O10 O 0.83576(17) 0.5396(2) 0.92647(19) 0.0870(10) Uani 1 1 d . . . . .
O11 O 0.81018(15) 0.3879(2) 0.93035(19) 0.0777(8) Uani 1 1 d . . . . .
O12 O 0.81634(16) 0.4635(2) 0.81920(18) 0.0785(8) Uani 1 1 d . . . . .
Cl3 Cl 0.36650(4) 0.750000 0.76309(6) 0.0465(2) Uani 1 2 d S T P . .
O13 O 0.35537(15) 0.750000 0.8393(2) 0.0689(10) Uani 1 2 d S T P . .
O14 O 0.42570(12) 0.750000 0.7508(2) 0.0533(7) Uani 1 2 d S T P . .
O15 O 0.34242(10) 0.67171(18) 0.73010(15) 0.0586(6) Uani 1 1 d . . . . .
Cl4 Cl 0.44249(5) 0.750000 0.48839(7) 0.0531(2) Uani 1 2 d S T P . .
O16 O 0.42153(14) 0.8279(2) 0.5232(2) 0.0791(9) Uani 1 1 d . . . . .
O17 O 0.4276(2) 0.750000 0.4137(3) 0.0766(11) Uani 1 2 d S T P . .
O18 O 0.50152(17) 0.750000 0.4929(3) 0.0837(13) Uani 1 2 d S T P . .
Cl1 Cl 0.43915(5) 0.47904(7) 0.87181(7) 0.0761(5) Uani 0.807(5) 1 d D U P D 1
O5 O 0.49442(5) 0.47257(16) 0.84672(15) 0.1046(18) Uani 0.807(5) 1 d D U P D 1
O6 O 0.41318(8) 0.55982(9) 0.84863(14) 0.1062(17) Uani 0.807(5) 1 d D U P D 1
O8 O 0.43508(12) 0.4664(2) 0.94813(7) 0.1257(19) Uani 0.807(5) 1 d D U P D 1
O7 O 0.40763(8) 0.40148(10) 0.85412(17) 0.1251(19) Uani 0.807(5) 1 d D U P D 1
Cl1A Cl 0.43470(6) 0.47829(11) 0.88038(10) 0.0690(18) Uani 0.193(5) 1 d D U P D 2
O5A O 0.49156(6) 0.5005(2) 0.8856(2) 0.109(4) Uani 0.193(5) 1 d D U P D 2
O6A O 0.40029(9) 0.54742(13) 0.90850(17) 0.128(4) Uani 0.193(5) 1 d D U P D 2
O8A O 0.42271(13) 0.39299(11) 0.91146(18) 0.126(4) Uani 0.193(5) 1 d D U P D 2
O7A O 0.41940(14) 0.4527(2) 0.80880(11) 0.122(3) Uani 0.193(5) 1 d D U P D 2

loop_
_atom_site_aniso_label
_atom_site_aniso_U_11
_atom_site_aniso_U_22
_atom_site_aniso_U_33
_atom_site_aniso_U_23
_atom_site_aniso_U_13
_atom_site_aniso_U_12
Zn1 0.03391(19) 0.0500(2) 0.0487(2) -0.00310(13) -0.00152(12) -0.00264(12)
Zn2 0.0382(2) 0.0730(3) 0.0501(2) -0.01291(17) 0.00175(13) 0.00154(15)
Zn3 0.0362(2) 0.0562(3) 0.0443(3) 0.000 0.00082(17) 0.000
Zn4 0.0333(2) 0.0627(3) 0.0398(3) 0.000 -0.00019(15) 0.000
O1 0.0374(13) 0.0477(14) 0.0504(15) 0.000 0.0041(11) 0.000
O2 0.058(2) 0.082(3) 0.0494(18) 0.000 0.0059(15) 0.000
O3 0.0376(10) 0.0678(14) 0.0467(11) -0.0065(9) 0.0029(8) -0.0011(9)
O4 0.0414(11) 0.0533(12) 0.0517(12) -0.0017(9) -0.0024(9) -0.0011(9)
N1 0.0350(12) 0.0580(16) 0.091(2) -0.0137(15) -0.0019(13) -0.0017(12)
N2 0.0363(12) 0.0620(16) 0.0720(18) -0.0175(14) -0.0034(11) 0.0023(12)
N3 0.0326(11) 0.0764(18) 0.0621(16) -0.0200(14) 0.0004(10) 0.0013(12)
N4 0.0354(12) 0.092(2) 0.0718(19) -0.0231(17) -0.0029(12) 0.0107(14)
N6 0.0336(14) 0.058(2) 0.0440(16) 0.000 0.0028(12) 0.000
N7 0.0344(16) 0.121(4) 0.0410(18) 0.000 -0.0020(14) 0.000
C1 0.0445(17) 0.065(2) 0.105(3) -0.020(2) -0.0102(18) -0.0024(16)
C2 0.0428(17) 0.079(3) 0.099(3) -0.034(2) -0.0116(18) -0.0027(17)
C3 0.0452(16) 0.088(3) 0.0592(19) -0.0200(18) -0.0029(14) 0.0066(17)
C4 0.0405(14) 0.086(2) 0.0527(17) -0.0113(16) 0.0011(12) 0.0034(16)
C5 0.0418(15) 0.0574(18) 0.088(3) -0.0118(17) -0.0043(16) 0.0029(14)
C6 0.0389(13) 0.0594(18) 0.0654(19) -0.0053(15) -0.0035(13) 0.0010(13)
C7 0.0431(14) 0.090(2) 0.086(2) -0.038(2) -0.0069(15) 0.0103(16)
C8 0.0431(14) 0.090(2) 0.086(2) -0.038(2) -0.0069(15) 0.0103(16)
C7A 0.0431(14) 0.090(2) 0.086(2) -0.038(2) -0.0069(15) 0.0103(16)
C8A 0.0431(14) 0.090(2) 0.086(2) -0.038(2) -0.0069(15) 0.0103(16)
N5 0.0329(18) 0.099(10) 0.051(2) 0.004(3) 0.0019(16) 0.004(3)
C9 0.037(3) 0.092(5) 0.043(3) 0.001(3) 0.003(2) 0.002(3)
C10 0.041(2) 0.076(4) 0.045(2) -0.014(8) 0.0074(18) -0.013(9)
C11 0.0397(13) 0.0612(17) 0.0499(15) 0.0074(13) 0.0049(11) 0.0040(13)
C12 0.0442(16) 0.114(3) 0.0487(16) 0.0229(19) 0.0048(13) 0.0165(19)
N8 0.0335(15) 0.074(7) 0.0471(19) 0.010(5) -0.0029(13) -0.001(5)
C13 0.043(3) 0.072(5) 0.042(2) -0.008(2) -0.003(2) -0.006(2)
C14 0.040(3) 0.065(3) 0.046(3) 0.006(2) -0.005(2) 0.000(2)
Cl2 0.0478(4) 0.0680(5) 0.0641(5) 0.0058(4) 0.0041(3) -0.0014(4)
O9 0.0544(17) 0.126(3) 0.156(4) 0.063(3) 0.027(2) 0.020(2)
O10 0.104(3) 0.088(2) 0.0698(18) -0.0022(16) 0.0020(17) -0.016(2)
O11 0.081(2) 0.0770(18) 0.0753(18) 0.0110(15) 0.0022(15) 0.0053(16)
O12 0.087(2) 0.0809(19) 0.0673(17) 0.0017(14) -0.0036(15) -0.0071(17)
Cl3 0.0253(3) 0.0598(6) 0.0544(5) 0.000 0.0002(3) 0.000
O13 0.0394(16) 0.107(3) 0.060(2) 0.000 0.0007(14) 0.000
O14 0.0287(12) 0.0618(18) 0.070(2) 0.000 0.0057(12) 0.000
O15 0.0424(11) 0.0635(13) 0.0699(15) -0.0005(11) -0.0052(10) -0.0062(11)
Cl4 0.0465(5) 0.0541(5) 0.0586(6) 0.000 0.0062(4) 0.000
O16 0.085(2) 0.0591(15) 0.093(2) -0.0088(15) 0.0277(17) 0.0002(15)
O17 0.074(3) 0.085(3) 0.071(2) 0.000 -0.011(2) 0.000
O18 0.049(2) 0.140(4) 0.062(2) 0.000 0.0059(17) 0.000
Cl1 0.0591(9) 0.0902(12) 0.0791(9) 0.0241(8) 0.0062(8) -0.0018(9)
O5 0.067(2) 0.095(3) 0.151(5) 0.037(3) 0.025(3) 0.016(2)
O6 0.0516(19) 0.119(3) 0.148(4) 0.069(3) 0.010(2) 0.009(2)
O8 0.127(4) 0.134(4) 0.116(4) 0.039(3) 0.003(3) 0.015(3)
O7 0.119(4) 0.135(4) 0.121(4) 0.002(4) -0.010(3) -0.032(4)
Cl1A 0.053(3) 0.081(3) 0.073(3) 0.036(3) 0.004(2) 0.002(3)
O5A 0.086(7) 0.109(7) 0.133(8) 0.040(7) 0.005(7) 0.008(6)
O6A 0.101(7) 0.139(7) 0.145(7) 0.039(7) 0.001(7) 0.011(7)
O8A 0.126(7) 0.139(7) 0.114(7) 0.014(7) -0.011(7) -0.017(7)
O7A 0.095(6) 0.127(6) 0.144(6) 0.020(6) 0.008(6) 0.000(6)

loop_
_atom_type_symbol
_atom_type_description
_atom_type_scat_dispersion_real
_atom_type_scat_dispersion_imag
_atom_type_scat_source
C C 0.0033 0.0016 'International Tables Vol C Tables 4.2.6.8 and 6.1.1.4'
Cl Cl 0.1484 0.1585 'International Tables Vol C Tables 4.2.6.8 and 6.1.1.4'
H H 0.0000 0.0000 'International Tables Vol C Tables 4.2.6.8 and 6.1.1.4'
N N 0.0061 0.0033 'International Tables Vol C Tables 4.2.6.8 and 6.1.1.4'
O O 0.0106 0.0060 'International Tables Vol C Tables 4.2.6.8 and 6.1.1.4'
Zn Zn 0.2839 1.4301 'International Tables Vol C Tables 4.2.6.8 and 6.1.1.4'

loop_
_geom_angle_atom_site_label_1
_geom_angle_atom_site_label_2
_geom_angle_atom_site_label_3
_geom_angle
_geom_angle_site_symmetry_1
_geom_angle_site_symmetry_3
_geom_angle_publ_flag
O1 Zn1 N1 125.90(14) . . ?
O1 Zn1 N2 109.70(12) . . ?
O4 Zn1 O1 106.68(12) . . ?
O4 Zn1 N1 115.85(14) . . ?
O4 Zn1 N2 110.65(11) . . ?
N1 Zn1 N2 85.50(12) . . ?
O2 Zn2 O3 108.12(13) . . ?
O2 Zn2 N3 106.37(15) . . ?
O2 Zn2 N4 119.82(16) . . ?
O3 Zn2 N3 107.76(11) . . ?
O3 Zn2 N4 123.16(13) . . ?
N4 Zn2 N3 87.09(11) . . ?
O4 Zn3 O4 108.65(14) . 7_575 ?
O4 Zn3 N6 105.71(8) . . ?
O4 Zn3 N6 105.71(8) 7_575 . ?
O4 Zn3 N5 130.1(3) 7_575 . ?
O4 Zn3 N5 114.3(3) . . ?
N5 Zn3 N6 86.29(15) . . ?
O3 Zn4 O3 108.71(15) . 7_575 ?
O3 Zn4 N7 111.25(8) 7_575 . ?
O3 Zn4 N7 111.25(8) . . ?
O3 Zn4 N8 115.8(8) . . ?
O3 Zn4 N8 121.5(7) 7_575 . ?
N8 Zn4 N7 86.17(16) . . ?
Zn1 O1 Zn1 122.45(16) 7_575 . ?
Zn1 O1 H1 118.8 7_575 . ?
Zn1 O1 H1 118.8 . . ?
Zn2 O2 Zn2 130.2(2) 7_575 . ?
Zn2 O2 H2 114.9 7_575 . ?
Zn2 O2 H2 114.9 . . ?
Zn2 O3 H3 118.7 . . ?
Zn4 O3 Zn2 122.55(13) . . ?
Zn4 O3 H3 118.7 . . ?
Zn1 O4 Zn3 120.91(12) . . ?
Zn1 O4 H4 119.5 . . ?
Zn3 O4 H4 119.5 . . ?
Zn1 N1 H1A 110.2 . . ?
Zn1 N1 H1B 110.2 . . ?
H1A N1 H1B 108.5 . . ?
C1 N1 Zn1 107.5(2) . . ?
C1 N1 H1A 110.2 . . ?
C1 N1 H1B 110.2 . . ?
C2 N2 Zn1 101.1(2) . . ?
C3 N2 Zn1 114.4(2) . . ?
C3 N2 C2 108.0(3) . . ?
C5 N2 Zn1 114.1(2) . . ?
C5 N2 C2 110.4(3) . . ?
C5 N2 C3 108.5(3) . . ?
C4 N3 Zn2 110.5(2) . . ?
C4 N3 C6 107.8(2) . . ?
C4 N3 C7 109.6(4) . . ?
C4 N3 C7A 114.6(8) . . ?
C6 N3 Zn2 110.1(2) . . ?
C6 N3 C7 116.2(5) . . ?
C6 N3 C7A 108.7(7) . . ?
C7 N3 Zn2 102.6(3) . . ?
C7A N3 Zn2 105.1(5) . . ?
Zn2 N4 H4AA 110.9 . . ?
Zn2 N4 H4AB 110.9 . . ?
Zn2 N4 H4BC 110.7 . . ?
Zn2 N4 H4BD 110.7 . . ?
H4AA N4 H4AB 109.0 . . ?
H4BC N4 H4BD 108.8 . . ?
C8 N4 Zn2 104.1(3) . . ?
C8 N4 H4AA 110.9 . . ?
C8 N4 H4AB 110.9 . . ?
C8A N4 Zn2 105.3(4) . . ?
C8A N4 H4BC 110.7 . . ?
C8A N4 H4BD 110.7 . . ?
C10 N6 Zn3 103.6(3) . . ?
C10 N6 Zn3 103.6(3) 7_575 . ?
C10 N6 C10 3.5(11) . 7_575 ?
C11 N6 Zn3 109.32(19) 7_575 . ?
C11 N6 Zn3 109.32(19) . . ?
C11 N6 C10 115.0(6) 7_575 7_575 ?
C11 N6 C10 115.0(6) . . ?
C11 N6 C10 111.9(4) 7_575 . ?
C11 N6 C10 111.9(4) . 7_575 ?
C11 N6 C11 107.5(3) . 7_575 ?
C12 N7 Zn4 113.3(2) . . ?
C12 N7 Zn4 113.3(2) 7_575 . ?
C12 N7 C12 106.9(4) . 7_575 ?
C12 N7 C13 123.0(3) . . ?
C12 N7 C13 97.9(3) 7_575 . ?
C13 N7 Zn4 101.6(3) . . ?
N1 C1 H1C 110.3 . . ?
N1 C1 H1D 110.3 . . ?
H1C C1 H1D 108.5 . . ?
C2 C1 N1 107.3(4) . . ?
C2 C1 H1C 110.3 . . ?
C2 C1 H1D 110.3 . . ?
N2 C2 H2A 109.4 . . ?
N2 C2 H2B 109.4 . . ?
C1 C2 N2 111.2(4) . . ?
C1 C2 H2A 109.4 . . ?
C1 C2 H2B 109.4 . . ?
H2A C2 H2B 108.0 . . ?
N2 C3 H3A 109.6 . . ?
N2 C3 H3B 109.6 . . ?
N2 C3 C4 110.1(3) . . ?
H3A C3 H3B 108.2 . . ?
C4 C3 H3A 109.6 . . ?
C4 C3 H3B 109.6 . . ?
N3 C4 C3 114.4(4) . . ?
N3 C4 H4A 108.7 . . ?
N3 C4 H4B 108.7 . . ?
C3 C4 H4A 108.7 . . ?
C3 C4 H4B 108.7 . . ?
H4A C4 H4B 107.6 . . ?
N2 C5 H5A 109.4 . . ?
N2 C5 H5B 109.4 . . ?
N2 C5 C6 111.3(3) . . ?
H5A C5 H5B 108.0 . . ?
C6 C5 H5A 109.4 . . ?
C6 C5 H5B 109.4 . . ?
N3 C6 C5 113.2(3) . . ?
N3 C6 H6A 108.9 . . ?
N3 C6 H6B 108.9 . . ?
C5 C6 H6A 108.9 . . ?
C5 C6 H6B 108.9 . . ?
H6A C6 H6B 107.7 . . ?
N3 C7 H7A 109.5 . . ?
N3 C7 H7B 109.5 . . ?
N3 C7 C8 110.6(4) . . ?
H7A C7 H7B 108.1 . . ?
C8 C7 H7A 109.5 . . ?
C8 C7 H7B 109.5 . . ?
N4 C8 C7 108.2(5) . . ?
N4 C8 H8A 110.1 . . ?
N4 C8 H8B 110.1 . . ?
C7 C8 H8A 110.1 . . ?
C7 C8 H8B 110.1 . . ?
H8A C8 H8B 108.4 . . ?
N3 C7A H7AA 109.2 . . ?
N3 C7A H7AB 109.2 . . ?
N3 C7A C8A 112.1(7) . . ?
H7AA C7A H7AB 107.9 . . ?
C8A C7A H7AA 109.2 . . ?
C8A C7A H7AB 109.2 . . ?
N4 C8A C7A 112.1(8) . . ?
N4 C8A H8AA 109.2 . . ?
N4 C8A H8AB 109.2 . . ?
C7A C8A H8AA 109.2 . . ?
C7A C8A H8AB 109.2 . . ?
H8AA C8A H8AB 107.9 . . ?
Zn3 N5 H5C 110.6 . . ?
Zn3 N5 H5D 110.6 . . ?
H5C N5 H5D 108.8 . . ?
C9 N5 Zn3 105.6(3) . . ?
C9 N5 H5C 110.6 . . ?
C9 N5 H5D 110.6 . . ?
N5 C9 H9A 109.7 . . ?
N5 C9 H9B 109.7 . . ?
N5 C9 C10 109.7(5) . . ?
H9A C9 H9B 108.2 . . ?
C10 C9 H9A 109.7 . . ?
C10 C9 H9B 109.7 . . ?
N6 C10 C9 110.6(4) . . ?
N6 C10 H10A 109.5 . . ?
N6 C10 H10B 109.5 . . ?
C9 C10 H10A 109.5 . . ?
C9 C10 H10B 109.5 . . ?
H10A C10 H10B 108.1 . . ?
N6 C11 H11A 108.9 . . ?
N6 C11 H11B 108.9 . . ?
N6 C11 C12 113.3(3) . . ?
H11A C11 H11B 107.7 . . ?
C12 C11 H11A 108.9 . . ?
C12 C11 H11B 108.9 . . ?
N7 C12 C11 111.4(3) . . ?
N7 C12 H12A 109.4 . . ?
N7 C12 H12B 109.4 . . ?
C11 C12 H12A 109.4 . . ?
C11 C12 H12B 109.4 . . ?
H12A C12 H12B 108.0 . . ?
Zn4 N8 H8C 110.7 . . ?
Zn4 N8 H8D 110.7 . . ?
H8C N8 H8D 108.8 . . ?
C14 N8 Zn4 105.1(3) . . ?
C14 N8 H8C 110.7 . . ?
C14 N8 H8D 110.7 . . ?
N7 C13 H13A 110.4 . . ?
N7 C13 H13B 110.4 . . ?
N7 C13 C14 106.6(4) . . ?
H13A C13 H13B 108.6 . . ?
C14 C13 H13A 110.4 . . ?
C14 C13 H13B 110.4 . . ?
N8 C14 C13 108.1(7) . . ?
N8 C14 H14A 110.1 . . ?
N8 C14 H14B 110.1 . . ?
C13 C14 H14A 110.1 . . ?
C13 C14 H14B 110.1 . . ?
H14A C14 H14B 108.4 . . ?
O9 Cl2 O10 108.8(3) . . ?
O11 Cl2 O9 108.8(2) . . ?
O11 Cl2 O10 109.4(2) . . ?
O12 Cl2 O9 110.3(3) . . ?
O12 Cl2 O10 108.7(2) . . ?
O12 Cl2 O11 110.7(2) . . ?
O13 Cl3 O14 109.8(2) . . ?
O13 Cl3 O15 109.78(14) . 7_575 ?
O13 Cl3 O15 109.79(14) . . ?
O15 Cl3 O14 109.63(14) 7_575 . ?
O15 Cl3 O14 109.63(14) . . ?
O15 Cl3 O15 108.2(2) 7_575 . ?
O16 Cl4 O16 109.5(3) . 7_575 ?
O16 Cl4 O17 110.23(19) 7_575 . ?
O16 Cl4 O17 110.23(19) . . ?
O16 Cl4 O18 109.38(18) . . ?
O16 Cl4 O18 109.38(18) 7_575 . ?
O17 Cl4 O18 108.1(3) . . ?
O5 Cl1 O6 112.183(13) . . ?
O8 Cl1 O5 112.207(12) . . ?
O8 Cl1 O6 112.207(12) . . ?
O7 Cl1 O5 112.208(14) . . ?
O7 Cl1 O6 112.208(18) . . ?
O7 Cl1 O8 94.70(4) . . ?
O5A Cl1A O6A 112.192(15) . . ?
O8A Cl1A O5A 112.215(12) . . ?
O8A Cl1A O6A 112.215(17) . . ?
O8A Cl1A O7A 94.66(4) . . ?
O7A Cl1A O5A 112.215(12) . . ?
O7A Cl1A O6A 112.214(13) . . ?

loop_
_geom_bond_atom_site_label_1
_geom_bond_atom_site_label_2
_geom_bond_distance
_geom_bond_site_symmetry_2
_geom_bond_publ_flag
Zn1 O1 1.9207(16) . ?
Zn1 O4 1.915(2) . ?
Zn1 N1 2.023(3) . ?
Zn1 N2 2.160(3) . ?
Zn2 O2 1.8966(17) . ?
Zn2 O3 1.916(2) . ?
Zn2 N3 2.130(3) . ?
Zn2 N4 2.000(3) . ?
Zn3 O4 1.932(2) . ?
Zn3 O4 1.932(2) 7_575 ?
Zn3 N6 2.137(4) . ?
Zn3 N5 2.032(5) . ?
Zn4 O3 1.915(2) . ?
Zn4 O3 1.915(2) 7_575 ?
Zn4 N7 2.129(4) . ?
Zn4 N8 2.012(4) . ?
O1 H1 0.9500 . ?
O2 H2 0.9500 . ?
O3 H3 0.9500 . ?
O4 H4 0.9500 . ?
N1 H1A 0.9100 . ?
N1 H1B 0.9100 . ?
N1 C1 1.485(5) . ?
N2 C2 1.511(4) . ?
N2 C3 1.487(5) . ?
N2 C5 1.468(5) . ?
N3 C4 1.481(5) . ?
N3 C6 1.489(5) . ?
N3 C7 1.4904(10) . ?
N3 C7A 1.4902(10) . ?
N4 H4AA 0.9100 . ?
N4 H4AB 0.9100 . ?
N4 H4BC 0.9100 . ?
N4 H4BD 0.9100 . ?
N4 C8 1.4899(10) . ?
N4 C8A 1.4905(10) . ?
N6 C10 1.4902(10) . ?
N6 C10 1.4902(10) 7_575 ?
N6 C11 1.487(4) . ?
N6 C11 1.487(4) 7_575 ?
N7 C12 1.482(5) 7_575 ?
N7 C12 1.482(5) . ?
N7 C13 1.4908(10) . ?
C1 H1C 0.9900 . ?
C1 H1D 0.9900 . ?
C1 C2 1.477(7) . ?
C2 H2A 0.9900 . ?
C2 H2B 0.9900 . ?
C3 H3A 0.9900 . ?
C3 H3B 0.9900 . ?
C3 C4 1.517(5) . ?
C4 H4A 0.9900 . ?
C4 H4B 0.9900 . ?
C5 H5A 0.9900 . ?
C5 H5B 0.9900 . ?
C5 C6 1.524(5) . ?
C6 H6A 0.9900 . ?
C6 H6B 0.9900 . ?
C7 H7A 0.9900 . ?
C7 H7B 0.9900 . ?
C7 C8 1.5001(10) . ?
C8 H8A 0.9900 . ?
C8 H8B 0.9900 . ?
C7A H7AA 0.9900 . ?
C7A H7AB 0.9900 . ?
C7A C8A 1.5000(11) . ?
C8A H8AA 0.9900 . ?
C8A H8AB 0.9900 . ?
N5 H5C 0.9100 . ?
N5 H5D 0.9100 . ?
N5 C9 1.4899(10) . ?
C9 H9A 0.9900 . ?
C9 H9B 0.9900 . ?
C9 C10 1.5001(11) . ?
C10 H10A 0.9900 . ?
C10 H10B 0.9900 . ?
C11 H11A 0.9900 . ?
C11 H11B 0.9900 . ?
C11 C12 1.503(5) . ?
C12 H12A 0.9900 . ?
C12 H12B 0.9900 . ?
N8 H8C 0.9100 . ?
N8 H8D 0.9100 . ?
N8 C14 1.4899(11) . ?
C13 H13A 0.9900 . ?
C13 H13B 0.9900 . ?
C13 C14 1.5001(10) . ?
C14 H14A 0.9900 . ?
C14 H14B 0.9900 . ?
Cl2 O9 1.429(4) . ?
Cl2 O10 1.441(4) . ?
Cl2 O11 1.424(3) . ?
Cl2 O12 1.419(4) . ?
Cl3 O13 1.430(4) . ?
Cl3 O14 1.454(3) . ?
Cl3 O15 1.437(3) 7_575 ?
Cl3 O15 1.437(3) . ?
Cl4 O16 1.418(3) . ?
Cl4 O16 1.418(3) 7_575 ?
Cl4 O17 1.423(5) . ?
Cl4 O18 1.434(4) . ?
Cl1 O5 1.4214(3) . ?
Cl1 O6 1.4214(2) . ?
Cl1 O8 1.4212(3) . ?
Cl1 O7 1.4212(2) . ?
Cl1A O5A 1.4214(3) . ?
Cl1A O6A 1.4214(2) . ?
Cl1A O8A 1.4211(3) . ?
Cl1A O7A 1.4211(3) . ?

loop_
_geom_hbond_atom_site_label_D
_geom_hbond_atom_site_label_H
_geom_hbond_atom_site_label_A
_geom_hbond_distance_DH
_geom_hbond_distance_HA
_geom_hbond_distance_DA
_geom_hbond_angle_DHA
_geom_hbond_site_symmetry_A
_geom_hbond_publ_flag
O1 H1 O18 0.95 2.24 2.894(6) 125.3 . yes
O3 H3 O9 0.95 2.28 2.878(5) 120.7 . yes
O4 H4 O5 0.95 2.36 2.889(3) 114.9 . yes
O4 H4 O5A 0.95 2.42 2.918(4) 112.8 . yes
N1 H1A O15 0.91 2.44 3.014(4) 121.1 . yes
N1 H1A O6 0.91 2.49 3.293(5) 146.7 . yes
N1 H1A O7A 0.91 2.40 3.030(5) 126.3 . yes
N1 H1B O10 0.91 2.42 3.104(5) 132.3 6_557 yes
N1 H1B O16 0.91 2.42 3.220(5) 146.3 7_575 yes
N4 H4AB O15 0.91 2.48 2.979(4) 114.6 6_657 yes
N4 H4BC O6A 0.91 2.33 3.099(4) 142.0 6_657 yes
N4 H4BD O12 0.91 2.28 3.120(5) 153.2 . yes
C1 H1C O7A 0.99 2.36 2.999(6) 121.5 . yes
C4 H4A O11 0.99 2.62 3.507(5) 149.1 2_664 yes
C6 H6A O4 0.99 2.56 3.386(4) 140.9 . yes
N5 H5D O13 0.91 2.47 2.964(6) 114.3 . yes
C11 H11A O3 0.99 2.57 3.380(4) 139.2 . yes
C11 H11B O8 0.99 2.51 3.251(4) 131.1 5_667 yes
C12 H12A O8A 0.99 2.18 2.976(5) 136.9 5_667 yes
N8 H8C O10 0.91 2.43 3.11(3) 131.5 . yes
N8 H8C O15 0.91 2.50 3.113(13) 125.4 6_657 yes
N8 H8D O10 0.91 2.46 3.33(3) 158.9 7_575 yes
N8 H8D O16 0.91 2.66 3.270(12) 125.6 6_657 yes
C14 H14B O10 0.99 2.58 3.171(6) 118.6 . yes

loop_
_geom_torsion_atom_site_label_1
_geom_torsion_atom_site_label_2
_geom_torsion_atom_site_label_3
_geom_torsion_atom_site_label_4
_geom_torsion
_geom_torsion_site_symmetry_1
_geom_torsion_site_symmetry_2
_geom_torsion_site_symmetry_3
_geom_torsion_site_symmetry_4
_geom_torsion_publ_flag
Zn1 N1 C1 C2 -44.0(4) . . . . ?
Zn1 N2 C2 C1 -41.9(4) . . . . ?
Zn1 N2 C3 C4 70.4(4) . . . . ?
Zn1 N2 C5 C6 -70.1(4) . . . . ?
Zn2 N3 C4 C3 -173.5(2) . . . . ?
Zn2 N3 C6 C5 172.9(2) . . . . ?
Zn2 N3 C7 C8 35.0(7) . . . . ?
Zn2 N3 C7A C8A -25.4(13) . . . . ?
Zn2 N4 C8 C7 48.9(5) . . . . ?
Zn2 N4 C8A C7A -43.1(11) . . . . ?
Zn3 N6 C10 C9 36.8(8) . . . . ?
Zn3 N6 C11 C12 171.8(2) . . . . ?
Zn3 N5 C9 C10 43.6(7) . . . . ?
Zn4 N7 C12 C11 -66.6(3) . . . . ?
Zn4 N7 C13 C14 -46.8(4) . . . . ?
Zn4 N8 C14 C13 -44.9(14) . . . . ?
O3 Zn2 O2 Zn2 23.2(3) . . . 7_575 ?
N1 C1 C2 N2 59.9(5) . . . . ?
N2 C3 C4 N3 58.0(4) . . . . ?
N2 C5 C6 N3 -57.8(4) . . . . ?
N3 Zn2 O2 Zn2 138.7(2) . . . 7_575 ?
N3 C7 C8 N4 -58.9(8) . . . . ?
N3 C7A C8A N4 47.6(17) . . . . ?
N4 Zn2 O2 Zn2 -125.1(2) . . . 7_575 ?
N6 C11 C12 N7 -59.0(4) . . . . ?
N7 C13 C14 N8 64.5(9) . . . . ?
C2 N2 C3 C4 -178.0(3) . . . . ?
C2 N2 C5 C6 176.9(3) . . . . ?
C3 N2 C2 C1 -162.3(4) . . . . ?
C3 N2 C5 C6 58.8(4) . . . . ?
C4 N3 C6 C5 52.2(4) . . . . ?
C4 N3 C7 C8 152.5(6) . . . . ?
C4 N3 C7A C8A 96.2(12) . . . . ?
C5 N2 C2 C1 79.3(4) . . . . ?
C5 N2 C3 C4 -58.3(4) . . . . ?
C6 N3 C4 C3 -53.2(4) . . . . ?
C6 N3 C7 C8 -85.1(7) . . . . ?
C6 N3 C7A C8A -143.2(10) . . . . ?
C7 N3 C4 C3 74.1(5) . . . . ?
C7 N3 C6 C5 -71.1(4) . . . . ?
C7A N3 C4 C3 68.0(6) . . . . ?
C7A N3 C6 C5 -72.5(7) . . . . ?
N5 C9 C10 N6 -56.3(9) . . . . ?
C10 N6 C10 C9 -53.6(7) 7_575 . . . ?
C10 N6 C11 C12 -73.9(5) 7_575 . . . ?
C10 N6 C11 C12 -72.1(4) . . . . ?
C11 N6 C10 C9 154.5(6) 7_575 . . . ?
C11 N6 C10 C9 -82.4(7) . . . . ?
C11 N6 C11 C12 53.3(4) 7_575 . . . ?
C12 N7 C12 C11 58.9(5) 7_575 . . . ?
C12 N7 C13 C14 81.2(6) . . . . ?
C12 N7 C13 C14 -162.7(4) 7_575 . . . ?
C13 N7 C12 C11 170.6(3) . . . . ?

loop_
_smtbx_masks_void_nr
_smtbx_masks_void_average_x
_smtbx_masks_void_average_y
_smtbx_masks_void_average_z
_smtbx_masks_void_volume
_smtbx_masks_void_count_electrons
_smtbx_masks_void_content
1 -0.763 0.250 0.750 726.1 257.9 '6 MeOH,14 H2O'
2 -0.088 0.750 0.250 726.1 256.7 '6 MeOH,14 H2O'
3 0.125 0.750 0.747 11.5 0.0 ?
4 0.375 0.250 0.247 11.5 0.0 ?
5 0.625 0.750 0.753 11.5 0.0 ?
6 0.875 0.250 0.253 11.5 0.0 ?
